data_4026511
loop_
_publ_author_name
'Diego N\'u\~nez-Villanueva'
'M. \'Angeles Bonache'
'Lourdes Infantes'
'M. Teresa Garc\'ia-L\'opez'
'Mercedes Mart\'in-Mart\'inez'
'Rosario Gonz\'alez-Mu\~niz'

_publ_contact_author_address
;Department of Crystallography
Instituto de Quimica-Fisica Rocasolano
Serrano 119
28006-Madrid, Spain
;
_publ_contact_author_email xlourdes@iqfr.csic.es
_publ_contact_author_fax 00(34)915619400
_publ_contact_author_name 'Infantes, L.'
_publ_contact_author_phone 00(34)915642431
_publ_section_title
;
 Quaternary \a,\a-2-Oxoazepane \a-Amino Acids: Synthesis from
 Ornithine-Derived \b-Lactams and Incorporation into Model Dipeptides
;
_journal_name_full 'Journal of Organic Chemistry'
_journal_page_first 6592
_journal_page_last 6603
_journal_paper_doi 10.1021/jo200894d
_journal_volume 76
_journal_year 2011
_chemical_absolute_configuration syn
_chemical_formula_moiety 'C14 H24 N2 O5'
_chemical_formula_sum 'C14 H24 N2 O5'
_chemical_formula_weight 300.35
_chemical_name_systematic
;
 ?
;
_space_group_IT_number 19
_space_group_name_H-M_alt 'P 21 21 21'
_symmetry_cell_setting orthorhombic
_symmetry_space_group_name_Hall 'P 2ac 2ab'
_symmetry_space_group_name_H-M 'P 21 21 21'
_atom_sites_solution_hydrogens geom
_atom_sites_solution_primary direct
_atom_sites_solution_secondary difmap
_audit_conform_dict_location ftp://ftp.iucr.org/pub/cif_core.dic
_audit_conform_dict_name cif_core.dic
_audit_conform_dict_version 2.4
_audit_creation_date 2011-02-03T18:30:42-00:00
_audit_creation_method 'WinGX routine CIF_UPDATE'
_cell_angle_alpha 90
_cell_angle_beta 90
_cell_angle_gamma 90
_cell_formula_units_Z 4
_cell_length_a 7.7365(4)
_cell_length_b 10.5171(6)
_cell_length_c 19.4340(12)
_cell_measurement_reflns_used 2654
_cell_measurement_temperature 120(2)
_cell_measurement_theta_max 64.48
_cell_measurement_theta_min 4.55
_cell_volume 1581.26(16)
_computing_structure_refinement 'SHELXL-97 (Sheldrick, 1997)'
_computing_structure_solution 'SHELXS-97 (Sheldrick, 1990)'
_diffrn_ambient_temperature 120(2)
_diffrn_measured_fraction_theta_full 0.976
_diffrn_measured_fraction_theta_max 0.976
_diffrn_measurement_device_type 'Bruker APEX-II CCD'
_diffrn_measurement_method 'phi and omega scans'
_diffrn_radiation_monochromator graphite
_diffrn_radiation_type CuK\a
_diffrn_radiation_wavelength 1.54178
_diffrn_reflns_av_R_equivalents 0.0639
_diffrn_reflns_av_unetI/netI 0.0798
_diffrn_reflns_limit_h_max 8
_diffrn_reflns_limit_h_min -8
_diffrn_reflns_limit_k_max 12
_diffrn_reflns_limit_k_min 0
_diffrn_reflns_limit_l_max 22
_diffrn_reflns_limit_l_min 0
_diffrn_reflns_number 2484
_diffrn_reflns_theta_full 65.13
_diffrn_reflns_theta_max 65.13
_diffrn_reflns_theta_min 4.55
_exptl_absorpt_coefficient_mu 0.794
_exptl_absorpt_correction_T_max 0.7249
_exptl_absorpt_correction_T_min 0.7139
_exptl_absorpt_correction_type multi-scan
_exptl_absorpt_process_details ' DADABS-2008/1 - Bruker AXS area detector scaling and absorption correction'
_exptl_crystal_colour colourless
_exptl_crystal_density_diffrn 1.262
_exptl_crystal_description prism
_exptl_crystal_F_000 648
_exptl_crystal_size_max 0.30
_exptl_crystal_size_mid 0.19
_exptl_crystal_size_min 0.18
_refine_diff_density_max 0.319
_refine_diff_density_min -0.336
_refine_diff_density_rms 0.093
_refine_ls_abs_structure_details 'Flack H D (1983), Acta Cryst. A39, 876-881'
_refine_ls_abs_structure_Flack 0.7(7)
_refine_ls_extinction_method none
_refine_ls_goodness_of_fit_ref 1.027
_refine_ls_hydrogen_treatment mixed
_refine_ls_matrix_type full
_refine_ls_number_parameters 209
_refine_ls_number_reflns 1540
_refine_ls_number_restraints 0
_refine_ls_restrained_S_all 1.027
_refine_ls_R_factor_all 0.0936
_refine_ls_R_factor_gt 0.0854
_refine_ls_shift/su_max 0.021
_refine_ls_shift/su_mean 0.001
_refine_ls_structure_factor_coef Fsqd
_refine_ls_weighting_details 'calc w=1/[\s^2^(Fo^2^)+(0.1622P)^2^+0.0000P] where P=(Fo^2^+2Fc^2^)/3'
_refine_ls_weighting_scheme calc
_refine_ls_wR_factor_gt 0.2173
_refine_ls_wR_factor_ref 0.2241
_reflns_number_gt 1208
_reflns_number_total 1540
_reflns_threshold_expression >2sigma(I)
_cod_data_source_file jo200894d_si_002.cif
_cod_data_source_block dn102_85c
_cod_original_sg_symbol_Hall 'P 2ac 2ab '
_cod_database_code 4026511

loop_
_symmetry_equiv_pos_as_xyz
'x, y, z'
'-x+1/2, -y, z+1/2'
'-x, y+1/2, -z+1/2'
'x+1/2, -y+1/2, -z'

loop_
_atom_site_label
_atom_site_type_symbol
_atom_site_fract_x
_atom_site_fract_y
_atom_site_fract_z
_atom_site_U_iso_or_equiv
_atom_site_adp_type
_atom_site_occupancy
_atom_site_symmetry_multiplicity
_atom_site_calc_flag
_atom_site_refinement_flags
C1 C 0.8700(7) -0.2080(5) 0.9310(3) 0.0303(13) Uani 1 1 d .
C2 C 1.1168(8) -0.2547(6) 0.8532(3) 0.0336(14) Uani 1 1 d .
H2A H 1.042(3) -0.313(3) 0.8182(16) 0.04 Uiso 1 1 calc R
H2B H 1.242(5) -0.299(2) 0.8597(4) 0.04 Uiso 1 1 calc R
C3 C 1.1411(8) -0.1237(6) 0.8216(3) 0.0352(14) Uani 1 1 d .
H3A H 1.234(4) -0.1293(7) 0.7855(16) 0.042 Uiso 1 1 calc R
H3B H 1.183(2) -0.064(3) 0.8584(17) 0.042 Uiso 1 1 calc R
C4 C 0.9781(7) -0.0659(6) 0.7885(4) 0.0353(15) Uani 1 1 d .
H4A H 1.0129(17) 0.025(4) 0.7663(11) 0.042 Uiso 1 1 calc R
H4B H 0.939(2) -0.127(3) 0.747(2) 0.042 Uiso 1 1 calc R
C5 C 0.8223(7) -0.0456(5) 0.8356(3) 0.0276(13) Uani 1 1 d .
C6 C 0.7601(7) -0.1748(6) 0.8674(3) 0.0283(13) Uani 1 1 d .
H6 H 0.7788 -0.2414 0.833 0.034 Uiso 1 1 calc R
C7 C 0.8819(8) 0.1693(6) 0.8810(3) 0.0350(14) Uani 1 1 d .
C8 C 0.8773(9) 0.3736(6) 0.9408(4) 0.0428(17) Uani 1 1 d .
C9 C 1.0658(9) 0.4070(6) 0.9273(4) 0.0445(17) Uani 1 1 d .
H9A H 1.098(2) 0.384(4) 0.876(2) 0.067 Uiso 1 1 calc R
H9B H 1.146(3) 0.355(4) 0.961(2) 0.067 Uiso 1 1 calc R
H9C H 1.0849(17) 0.506(4) 0.935(2) 0.067 Uiso 1 1 calc R
C10 C 0.7556(10) 0.4355(7) 0.8888(4) 0.0511(19) Uani 1 1 d .
H10A H 0.640(6) 0.395(4) 0.8917(19) 0.077 Uiso 1 1 calc R
H10B H 0.803(4) 0.424(5) 0.842(2) 0.077 Uiso 1 1 calc R
H10C H 0.745(5) 0.527(5) 0.8991(18) 0.077 Uiso 1 1 calc R
C11 C 0.8248(11) 0.4063(7) 1.0125(4) 0.055(2) Uani 1 1 d .
H11A H 0.904(6) 0.359(4) 1.0470(16) 0.082 Uiso 1 1 calc R
H11B H 0.698(6) 0.379(5) 1.0204(11) 0.082 Uiso 1 1 calc R
H11C H 0.836(7) 0.503(5) 1.0198(10) 0.082 Uiso 1 1 calc R
C12 C 0.6745(8) 0.0067(6) 0.7909(4) 0.0351(14) Uani 1 1 d .
C13 C 0.4404(9) 0.1489(7) 0.7849(4) 0.0485(18) Uani 1 1 d .
H13A H 0.379(5) 0.085(3) 0.759(2) 0.073 Uiso 1 1 calc R
H13B H 0.490(2) 0.210(4) 0.754(2) 0.073 Uiso 1 1 calc R
H13C H 0.361(5) 0.191(5) 0.8155(14) 0.073 Uiso 1 1 calc R
C14 C 0.5695(7) -0.1774(7) 0.8876(3) 0.0383(16) Uani 1 1 d .
H14A H 0.5460(18) -0.109(4) 0.921(3) 0.057 Uiso 1 1 calc R
H14B H 0.541(2) -0.261(4) 0.908(2) 0.057 Uiso 1 1 calc R
H14C H 0.497(3) -0.164(5) 0.8461(17) 0.057 Uiso 1 1 calc R
N1 N 1.0305(6) -0.2509(5) 0.9188(3) 0.0325(12) Uani 1 1 d .
N2 N 0.8592(6) 0.0408(5) 0.8930(3) 0.0291(11) Uani 1 1 d .
O1 O 0.8107(5) -0.1943(4) 0.9891(2) 0.0362(11) Uani 1 1 d .
O2 O 0.9237(6) 0.2108(4) 0.8256(2) 0.0446(12) Uani 1 1 d .
O3 O 0.8593(6) 0.2328(4) 0.9388(2) 0.0391(11) Uani 1 1 d .
O4 O 0.6491(6) -0.0263(5) 0.7324(2) 0.0442(12) Uani 1 1 d .
O5 O 0.5755(6) 0.0897(4) 0.8243(2) 0.0411(12) Uani 1 1 d .
H1 H 1.073(10) -0.262(7) 0.957(3) 0.049 Uiso 1 1 d .
H2 H 0.829(8) 0.009(7) 0.936(4) 0.049 Uiso 1 1 d .

loop_
_atom_site_aniso_label
_atom_site_aniso_U_11
_atom_site_aniso_U_22
_atom_site_aniso_U_33
_atom_site_aniso_U_23
_atom_site_aniso_U_13
_atom_site_aniso_U_12
C1 0.030(3) 0.020(3) 0.041(3) -0.002(3) -0.004(3) 0.002(2)
C2 0.030(3) 0.027(3) 0.044(3) 0.000(3) -0.003(2) 0.005(2)
C3 0.033(3) 0.031(3) 0.041(3) 0.000(3) -0.002(3) 0.000(3)
C4 0.035(3) 0.027(3) 0.044(4) 0.009(3) 0.003(3) 0.005(3)
C5 0.032(3) 0.014(3) 0.036(3) 0.002(3) 0.000(3) -0.001(2)
C6 0.026(3) 0.016(3) 0.043(3) -0.007(3) 0.007(2) -0.002(2)
C7 0.045(3) 0.023(3) 0.038(4) -0.004(3) -0.003(3) 0.001(3)
C8 0.047(3) 0.016(3) 0.065(5) -0.005(3) -0.005(3) 0.000(3)
C9 0.047(3) 0.027(3) 0.059(5) -0.002(3) -0.003(3) -0.012(3)
C10 0.055(4) 0.026(4) 0.072(5) 0.000(4) -0.009(4) 0.004(3)
C11 0.079(5) 0.031(4) 0.054(5) -0.020(3) 0.005(4) -0.011(4)
C12 0.038(3) 0.017(3) 0.050(4) 0.002(3) 0.001(3) -0.001(3)
C13 0.042(3) 0.032(4) 0.071(5) 0.009(4) -0.007(4) 0.013(3)
C14 0.028(3) 0.031(4) 0.055(4) 0.003(3) 0.000(3) 0.002(3)
N1 0.029(2) 0.024(3) 0.045(3) 0.003(2) -0.005(2) 0.003(2)
N2 0.035(2) 0.018(3) 0.034(3) -0.001(2) 0.001(2) -0.002(2)
O1 0.033(2) 0.033(3) 0.043(3) 0.005(2) 0.0015(18) 0.003(2)
O2 0.065(3) 0.030(3) 0.038(2) 0.003(2) 0.004(2) -0.005(2)
O3 0.051(2) 0.020(2) 0.047(3) -0.003(2) 0.003(2) -0.004(2)
O4 0.042(2) 0.041(3) 0.050(3) -0.001(2) -0.007(2) 0.006(2)
O5 0.044(2) 0.028(2) 0.052(3) -0.003(2) -0.004(2) 0.013(2)

loop_
_atom_type_symbol
_atom_type_description
_atom_type_scat_dispersion_real
_atom_type_scat_dispersion_imag
_atom_type_scat_source
C C 0.0181 0.0091 'International Tables Vol C Tables 4.2.6.8 and 6.1.1.4'
H H 0 0 'International Tables Vol C Tables 4.2.6.8 and 6.1.1.4'
N N 0.0311 0.018 'International Tables Vol C Tables 4.2.6.8 and 6.1.1.4'
O O 0.0492 0.0322 'International Tables Vol C Tables 4.2.6.8 and 6.1.1.4'

loop_
_geom_angle_atom_site_label_1
_geom_angle_atom_site_label_2
_geom_angle_atom_site_label_3
_geom_angle
O1 C1 N1 123.2(5)
O1 C1 C6 120.3(5)
N1 C1 C6 116.5(5)
N1 C2 C3 113.0(5)
N1 C2 H2A 109
C3 C2 H2A 109
N1 C2 H2B 109
C3 C2 H2B 109
H2A C2 H2B 107.8
C2 C3 C4 115.1(5)
C2 C3 H3A 108.5
C4 C3 H3A 108.5
C2 C3 H3B 108.5
C4 C3 H3B 108.5
H3A C3 H3B 107.5
C5 C4 C3 116.8(5)
C5 C4 H4A 108.1
C3 C4 H4A 108.1
C5 C4 H4B 108.1
C3 C4 H4B 108.1
H4A C4 H4B 107.3
N2 C5 C4 112.9(5)
N2 C5 C12 110.6(5)
C4 C5 C12 107.3(5)
N2 C5 C6 107.2(5)
C4 C5 C6 110.9(4)
C12 C5 C6 107.7(4)
C14 C6 C1 108.9(5)
C14 C6 C5 114.4(5)
C1 C6 C5 110.1(4)
C14 C6 H6 107.7
C1 C6 H6 107.7
C5 C6 H6 107.7
O2 C7 O3 127.8(6)
O2 C7 N2 122.5(6)
O3 C7 N2 109.6(5)
C11 C8 O3 103.2(6)
C11 C8 C10 110.6(6)
O3 C8 C10 110.4(6)
C11 C8 C9 111.7(6)
O3 C8 C9 108.3(5)
C10 C8 C9 112.2(6)
C8 C9 H9A 109.5
C8 C9 H9B 109.5
H9A C9 H9B 109.5
C8 C9 H9C 109.5
H9A C9 H9C 109.5
H9B C9 H9C 109.5
C8 C10 H10A 109.5
C8 C10 H10B 109.5
H10A C10 H10B 109.5
C8 C10 H10C 109.5
H10A C10 H10C 109.5
H10B C10 H10C 109.5
C8 C11 H11A 109.5
C8 C11 H11B 109.5
H11A C11 H11B 109.5
C8 C11 H11C 109.5
H11A C11 H11C 109.5
H11B C11 H11C 109.5
O4 C12 O5 123.7(6)
O4 C12 C5 123.5(5)
O5 C12 C5 112.8(6)
O5 C13 H13A 109.5
O5 C13 H13B 109.5
H13A C13 H13B 109.5
O5 C13 H13C 109.5
H13A C13 H13C 109.5
H13B C13 H13C 109.5
C6 C14 H14A 109.5
C6 C14 H14B 109.5
H14A C14 H14B 109.5
C6 C14 H14C 109.5
H14A C14 H14C 109.5
H14B C14 H14C 109.5
C1 N1 C2 126.5(5)
C1 N1 H1 105(5)
C2 N1 H1 128(5)
C7 N2 C5 120.2(5)
C7 N2 H2 122(5)
C5 N2 H2 114(5)
C7 O3 C8 120.9(5)
C12 O5 C13 116.3(6)

loop_
_geom_bond_atom_site_label_1
_geom_bond_atom_site_label_2
_geom_bond_distance
C1 O1 1.227(7)
C1 N1 1.342(8)
C1 C6 1.539(8)
C2 N1 1.439(8)
C2 C3 1.521(9)
C2 H2A 1.0824
C2 H2B 1.0824
C3 C4 1.540(8)
C3 H3A 1.005
C3 H3B 1.005
C4 C5 1.529(8)
C4 H4A 1.0822
C4 H4B 1.0822
C5 N2 1.466(8)
C5 C12 1.537(8)
C5 C6 1.569(8)
C6 C14 1.526(8)
C6 H6 0.98
C7 O2 1.207(7)
C7 O3 1.319(7)
C7 N2 1.382(8)
C8 C11 1.490(10)
C8 O3 1.487(7)
C8 C10 1.528(10)
C8 C9 1.523(9)
C9 H9A 1.0596
C9 H9B 1.0596
C9 H9C 1.0596
C10 H10A 0.9888
C10 H10B 0.9888
C10 H10C 0.9888
C11 H11A 1.035
C11 H11B 1.035
C11 H11C 1.035
C12 O4 1.206(8)
C12 O5 1.331(7)
C13 O5 1.438(7)
C13 H13A 0.964
C13 H13B 0.964
C13 H13C 0.964
C14 H14A 0.9903
C14 H14B 0.9903
C14 H14C 0.9903
N1 H1 0.82(7)
N2 H2 0.92(8)

loop_
_geom_torsion_atom_site_label_1
_geom_torsion_atom_site_label_2
_geom_torsion_atom_site_label_3
_geom_torsion_atom_site_label_4
_geom_torsion
N1 C2 C3 C4 -77.0(7)
C2 C3 C4 C5 60.0(8)
C3 C4 C5 N2 60.3(7)
C3 C4 C5 C12 -177.5(5)
C3 C4 C5 C6 -60.1(7)
O1 C1 C6 C14 -21.8(7)
N1 C1 C6 C14 158.7(6)
O1 C1 C6 C5 104.4(6)
N1 C1 C6 C5 -75.1(6)
N2 C5 C6 C14 82.2(6)
C4 C5 C6 C14 -154.1(5)
C12 C5 C6 C14 -36.9(7)
N2 C5 C6 C1 -40.9(6)
C4 C5 C6 C1 82.8(6)
C12 C5 C6 C1 -160.0(5)
N2 C5 C12 O4 160.0(6)
C4 C5 C12 O4 36.4(8)
C6 C5 C12 O4 -83.1(7)
N2 C5 C12 O5 -21.6(7)
C4 C5 C12 O5 -145.2(5)
C6 C5 C12 O5 95.3(6)
O1 C1 N1 C2 -171.7(6)
C6 C1 N1 C2 7.9(8)
C3 C2 N1 C1 61.7(8)
O2 C7 N2 C5 -22.6(9)
O3 C7 N2 C5 160.5(5)
C4 C5 N2 C7 71.0(7)
C12 C5 N2 C7 -49.4(7)
C6 C5 N2 C7 -166.6(5)
O2 C7 O3 C8 2.9(10)
N2 C7 O3 C8 179.6(5)
C11 C8 O3 C7 174.5(6)
C10 C8 O3 C7 56.3(8)
C9 C8 O3 C7 -66.9(8)
O4 C12 O5 C13 -5.2(9)
C5 C12 O5 C13 176.3(5)
